data_7208291
loop_
_publ_author_name
'Liu, Qing-Xiang'
'Wang, Hong'
'Zhao, Xiao-Jun'
'Yao, Zhao-Quan'
'Wang, Zhi-Qiang'
'Chen, Ai-Hui'
'Wang, Xiu-Guang'

_publ_section_title
;
 N-Heterocyclic carbene silver(i), palladium(ii) and mercury(ii)
 complexes: synthesis, structural studies and catalytic activity
;
_journal_issue 16
_journal_name_full CrystEngComm
_journal_page_first 5330
_journal_paper_doi 10.1039/c2ce25365h
_journal_volume 14
_journal_year 2012
_chemical_formula_sum 'C39 H44 Ag2 Cl2 N4 O2'
_chemical_formula_weight 887.42
_chemical_name_systematic
;
?
;
_space_group_IT_number 15
_symmetry_cell_setting monoclinic
_symmetry_space_group_name_Hall '-C 2yc'
_symmetry_space_group_name_H-M 'C 1 2/c 1'
_atom_sites_solution_hydrogens geom
_atom_sites_solution_primary direct
_atom_sites_solution_secondary difmap
_audit_creation_method SHELXL-97
_cell_angle_alpha 90.00
_cell_angle_beta 105.3440(10)
_cell_angle_gamma 90.00
_cell_formula_units_Z 4
_cell_length_a 10.9386(5)
_cell_length_b 21.6466(11)
_cell_length_c 16.7369(7)
_cell_measurement_reflns_used 6300
_cell_measurement_temperature 296(2)
_cell_measurement_theta_max 0.00
_cell_measurement_theta_min 0.00
_cell_volume 3821.8(3)
_computing_cell_refinement 'Bruker SMART'
_computing_data_collection 'Bruker SMART'
_computing_data_reduction 'Bruker SAINT'
_computing_molecular_graphics 'Bruker SHELXTL'
_computing_publication_material 'Bruker SHELXTL'
_computing_structure_refinement 'SHELXL-97 (Sheldrick, 1997)'
_computing_structure_solution 'SHELXS-97 (Sheldrick, 1990)'
_diffrn_ambient_temperature 296(2)
_diffrn_measured_fraction_theta_full 0.994
_diffrn_measured_fraction_theta_max 0.994
_diffrn_measurement_device_type 'CCD area detector'
_diffrn_measurement_method 'phi and omega scans'
_diffrn_radiation_monochromator graphite
_diffrn_radiation_source 'fine-focus sealed tube'
_diffrn_radiation_type MoK\a
_diffrn_radiation_wavelength 0.71073
_diffrn_reflns_av_R_equivalents 0.0145
_diffrn_reflns_av_sigmaI/netI 0.0141
_diffrn_reflns_limit_h_max 11
_diffrn_reflns_limit_h_min -13
_diffrn_reflns_limit_k_max 25
_diffrn_reflns_limit_k_min -24
_diffrn_reflns_limit_l_max 19
_diffrn_reflns_limit_l_min -14
_diffrn_reflns_number 9526
_diffrn_reflns_theta_full 25.01
_diffrn_reflns_theta_max 25.01
_diffrn_reflns_theta_min 2.15
_exptl_absorpt_coefficient_mu 1.203
_exptl_absorpt_correction_T_max 0.805
_exptl_absorpt_correction_T_min 0.766
_exptl_absorpt_correction_type multi-scan
_exptl_absorpt_process_details sadabs
_exptl_crystal_colour colourless
_exptl_crystal_density_diffrn 1.542
_exptl_crystal_density_meas ?
_exptl_crystal_density_method 'not measured'
_exptl_crystal_description block
_exptl_crystal_F_000 1800
_exptl_crystal_size_max 0.23
_exptl_crystal_size_mid 0.22
_exptl_crystal_size_min 0.18
_refine_diff_density_max 2.616
_refine_diff_density_min -0.831
_refine_diff_density_rms 0.150
_refine_ls_extinction_method none
_refine_ls_goodness_of_fit_ref 1.042
_refine_ls_hydrogen_treatment constr
_refine_ls_matrix_type full
_refine_ls_number_parameters 223
_refine_ls_number_reflns 3348
_refine_ls_number_restraints 6
_refine_ls_restrained_S_all 1.044
_refine_ls_R_factor_all 0.0735
_refine_ls_R_factor_gt 0.0670
_refine_ls_shift/su_max 0.000
_refine_ls_shift/su_mean 0.000
_refine_ls_structure_factor_coef Fsqd
_refine_ls_weighting_details 'calc w=1/[\s^2^(Fo^2^)+(0.1390P)^2^+35.0215P] where P=(Fo^2^+2Fc^2^)/3'
_refine_ls_weighting_scheme calc
_refine_ls_wR_factor_gt 0.2216
_refine_ls_wR_factor_ref 0.2289
_reflns_number_gt 2910
_reflns_number_total 3369
_reflns_threshold_expression >2sigma(I)
_cod_data_source_file c2ce25365h.txt
_cod_data_source_block complex
_cod_depositor_comments
;
The following automatic conversions were performed:

'_symmetry_cell_setting' value 'Monoclinic' changed to 'monoclinic'
according to /home/saulius/struct/CIF-dictionaries/cif_core.dic
dictionary named 'cif_core.dic' version 2.4.1 from 2010-06-29.

Automatic conversion script
Id: cif_fix_values 1891 2012-01-12 08:04:46Z andrius 

The following automatic conversions were performed:

'_exptl_crystal_density_meas' value 'none' was changed to '?' - the
value is perceived as not measured.

Automatic conversion script
Id: cif_fix_values 3008 2015-01-20 13:52:24Z robertas 
;
_cod_original_sg_symbol_H-M C2/c
_cod_database_code 7208291

loop_
_symmetry_equiv_pos_as_xyz
'x, y, z'
'-x, y, -z+1/2'
'x+1/2, y+1/2, z'
'-x+1/2, y+1/2, -z+1/2'
'-x, -y, -z'
'x, -y, z-1/2'
'-x+1/2, -y+1/2, -z'
'x+1/2, -y+1/2, z-1/2'

loop_
_atom_site_label
_atom_site_type_symbol
_atom_site_fract_x
_atom_site_fract_y
_atom_site_fract_z
_atom_site_U_iso_or_equiv
_atom_site_adp_type
_atom_site_occupancy
_atom_site_symmetry_multiplicity
_atom_site_calc_flag
_atom_site_refinement_flags
Ag1 Ag 0.63098(6) 0.02752(3) 0.10892(4) 0.0625(3) Uani 1 1 d .
Cl1 Cl 0.62174(15) -0.07368(7) 0.04633(10) 0.0474(4) Uani 1 1 d U
O1 O 0.8859(5) 0.2297(3) 0.1454(3) 0.0587(13) Uani 1 1 d .
N1 N 0.6605(5) 0.1054(3) 0.2679(4) 0.0484(13) Uani 1 1 d .
N2 N 0.6539(5) 0.1663(3) 0.1645(3) 0.0454(12) Uani 1 1 d .
C1 C 0.6650(6) 0.1658(3) 0.2984(4) 0.0482(16) Uani 1 1 d .
C2 C 0.6616(6) 0.2038(3) 0.2316(4) 0.0470(15) Uani 1 1 d .
C3 C 0.6638(7) 0.2681(4) 0.2401(5) 0.0567(18) Uani 1 1 d .
H3 H 0.6603 0.2942 0.1954 0.068 Uiso 1 1 calc R
C4 C 0.6712(8) 0.2911(4) 0.3187(6) 0.067(2) Uani 1 1 d .
H4 H 0.6745 0.3336 0.3271 0.081 Uiso 1 1 calc R
C5 C 0.6740(8) 0.2518(4) 0.3853(5) 0.063(2) Uani 1 1 d .
H5 H 0.6784 0.2688 0.4370 0.075 Uiso 1 1 calc R
C6 C 0.6702(7) 0.1894(4) 0.3766(5) 0.0559(18) Uani 1 1 d .
H6 H 0.6712 0.1635 0.4211 0.067 Uiso 1 1 calc R
C7 C 0.6526(6) 0.1051(3) 0.1868(4) 0.0495(16) Uani 1 1 d .
C8 C 0.6710(7) 0.0513(4) 0.3204(5) 0.0564(17) Uani 1 1 d .
H8A H 0.6459 0.0151 0.2858 0.068 Uiso 1 1 calc R
H8B H 0.6129 0.0555 0.3550 0.068 Uiso 1 1 calc R
C9 C 0.8050(8) 0.0416(4) 0.3758(5) 0.0588(18) Uani 1 1 d .
H9A H 0.8340 0.0796 0.4055 0.071 Uiso 1 1 calc R
H9B H 0.8030 0.0099 0.4163 0.071 Uiso 1 1 calc R
C10 C 0.8986(9) 0.0228(5) 0.3273(6) 0.076(3) Uani 1 1 d .
H10A H 0.8681 -0.0145 0.2963 0.091 Uiso 1 1 calc R
H10B H 0.9020 0.0551 0.2878 0.091 Uiso 1 1 calc R
C11 C 1.0315(9) 0.0113(5) 0.3817(7) 0.080(3) Uani 1 1 d .
H11A H 1.0653 0.0490 0.4090 0.120 Uiso 1 1 calc R
H11B H 1.0847 -0.0028 0.3480 0.120 Uiso 1 1 calc R
H11C H 1.0287 -0.0195 0.4224 0.120 Uiso 1 1 calc R
C12 C 0.6411(7) 0.1868(4) 0.0791(4) 0.0508(16) Uani 1 1 d .
H12A H 0.6314 0.2314 0.0772 0.061 Uiso 1 1 calc R
H12B H 0.5639 0.1693 0.0439 0.061 Uiso 1 1 calc R
C13 C 0.7492(7) 0.1702(3) 0.0435(4) 0.0505(16) Uani 1 1 d .
C14 C 0.8713(7) 0.1936(3) 0.0767(4) 0.0501(16) Uani 1 1 d .
C15 C 0.9675(8) 0.1802(4) 0.0395(5) 0.062(2) Uani 1 1 d .
H15 H 1.0493 0.1946 0.0628 0.075 Uiso 1 1 calc R
C16 C 0.9414(10) 0.1457(4) -0.0318(6) 0.072(2) Uani 1 1 d .
H16 H 1.0056 0.1378 -0.0573 0.086 Uiso 1 1 calc R
C17 C 0.8220(10) 0.1226(4) -0.0660(5) 0.071(2) Uani 1 1 d .
H17 H 0.8060 0.0985 -0.1137 0.085 Uiso 1 1 calc R
C18 C 0.7251(9) 0.1354(4) -0.0286(5) 0.0607(19) Uani 1 1 d .
H18 H 0.6437 0.1206 -0.0521 0.073 Uiso 1 1 calc R
C19 C 1.0061(7) 0.2601(4) 0.1763(5) 0.063(2) Uani 1 1 d .
H19A H 1.0229 0.2871 0.1342 0.075 Uiso 1 1 calc R
H19B H 1.0736 0.2298 0.1914 0.075 Uiso 1 1 calc R
C20 C 1.0000 0.2967(6) 0.2500 0.068(3) Uani 1 2 d S
H20A H 0.9260 0.3232 0.2348 0.082 Uiso 0.50 1 calc PR
H20B H 1.0740 0.3232 0.2652 0.082 Uiso 0.50 1 calc PR

loop_
_atom_site_aniso_label
_atom_site_aniso_U_11
_atom_site_aniso_U_22
_atom_site_aniso_U_33
_atom_site_aniso_U_23
_atom_site_aniso_U_13
_atom_site_aniso_U_12
Ag1 0.0611(5) 0.0621(5) 0.0676(5) -0.0139(3) 0.0227(3) -0.0082(3)
Cl1 0.0493(9) 0.0398(8) 0.0494(9) -0.0196(6) 0.0065(7) -0.0046(6)
O1 0.046(3) 0.071(3) 0.055(3) -0.003(2) 0.007(2) -0.002(2)
N1 0.041(3) 0.054(3) 0.050(3) 0.001(3) 0.011(2) 0.000(2)
N2 0.039(3) 0.053(3) 0.042(3) 0.000(2) 0.007(2) 0.000(2)
C1 0.033(3) 0.059(4) 0.051(4) 0.003(3) 0.008(3) 0.005(3)
C2 0.035(3) 0.059(4) 0.046(3) 0.001(3) 0.009(3) 0.006(3)
C3 0.057(4) 0.054(4) 0.056(4) 0.002(3) 0.010(3) 0.006(3)
C4 0.064(5) 0.065(5) 0.070(5) -0.014(4) 0.010(4) 0.012(4)
C5 0.057(4) 0.075(5) 0.052(4) -0.012(4) 0.007(3) 0.015(4)
C6 0.045(4) 0.074(5) 0.049(4) 0.002(3) 0.013(3) 0.009(3)
C7 0.039(3) 0.057(4) 0.051(4) -0.002(3) 0.008(3) -0.002(3)
C8 0.056(4) 0.054(4) 0.063(5) 0.008(3) 0.023(3) -0.003(3)
C9 0.062(5) 0.055(4) 0.060(4) 0.009(3) 0.016(4) 0.008(4)
C10 0.061(5) 0.113(8) 0.059(5) 0.017(5) 0.022(4) 0.010(5)
C11 0.061(5) 0.093(7) 0.088(7) 0.010(5) 0.021(5) 0.012(5)
C12 0.044(3) 0.061(4) 0.045(4) 0.005(3) 0.006(3) 0.006(3)
C13 0.059(4) 0.048(4) 0.044(4) 0.009(3) 0.014(3) 0.007(3)
C14 0.047(4) 0.051(4) 0.050(4) 0.007(3) 0.010(3) 0.004(3)
C15 0.059(5) 0.062(5) 0.069(5) 0.012(4) 0.025(4) 0.003(4)
C16 0.083(6) 0.067(5) 0.080(6) 0.012(5) 0.047(5) 0.011(5)
C17 0.106(7) 0.059(5) 0.055(5) 0.004(4) 0.035(5) 0.008(5)
C18 0.079(5) 0.055(4) 0.049(4) 0.003(3) 0.017(4) 0.000(4)
C19 0.047(4) 0.070(5) 0.065(5) 0.005(4) 0.003(3) -0.007(4)
C20 0.058(6) 0.060(7) 0.076(8) 0.000 -0.002(6) 0.000

loop_
_atom_type_symbol
_atom_type_description
_atom_type_scat_dispersion_real
_atom_type_scat_dispersion_imag
_atom_type_scat_source
C C 0.0033 0.0016 'International Tables Vol C Tables 4.2.6.8 and 6.1.1.4'
H H 0.0000 0.0000 'International Tables Vol C Tables 4.2.6.8 and 6.1.1.4'
N N 0.0061 0.0033 'International Tables Vol C Tables 4.2.6.8 and 6.1.1.4'
O O 0.0106 0.0060 'International Tables Vol C Tables 4.2.6.8 and 6.1.1.4'
Cl Cl 0.1484 0.1585 'International Tables Vol C Tables 4.2.6.8 and 6.1.1.4'
Ag Ag -0.8971 1.1015 'International Tables Vol C Tables 4.2.6.8 and 6.1.1.4'

loop_
_geom_angle_atom_site_label_1
_geom_angle_atom_site_label_2
_geom_angle_atom_site_label_3
_geom_angle
_geom_angle_site_symmetry_1
_geom_angle_site_symmetry_3
C7 Ag1 Cl1 167.9(2) . .
C14 O1 C19 117.2(6) . .
C7 N1 C1 111.2(6) . .
C7 N1 C8 125.8(6) . .
C1 N1 C8 122.9(6) . .
C2 N2 C7 110.5(6) . .
C2 N2 C12 126.0(6) . .
C7 N2 C12 123.4(6) . .
C2 C1 C6 121.9(7) . .
C2 C1 N1 105.7(6) . .
C6 C1 N1 132.5(7) . .
N2 C2 C1 107.1(6) . .
N2 C2 C3 132.0(7) . .
C1 C2 C3 121.0(7) . .
C4 C3 C2 116.6(8) . .
C4 C3 H3 121.7 . .
C2 C3 H3 121.7 . .
C3 C4 C5 121.5(8) . .
C3 C4 H4 119.3 . .
C5 C4 H4 119.3 . .
C6 C5 C4 121.8(8) . .
C6 C5 H5 119.1 . .
C4 C5 H5 119.1 . .
C5 C6 C1 117.3(8) . .
C5 C6 H6 121.3 . .
C1 C6 H6 121.3 . .
N1 C7 N2 105.5(6) . .
N1 C7 Ag1 126.9(5) . .
N2 C7 Ag1 127.5(5) . .
N1 C8 C9 112.8(6) . .
N1 C8 H8A 109.0 . .
C9 C8 H8A 109.0 . .
N1 C8 H8B 109.0 . .
C9 C8 H8B 109.0 . .
H8A C8 H8B 107.8 . .
C10 C9 C8 112.8(7) . .
C10 C9 H9A 109.0 . .
C8 C9 H9A 109.0 . .
C10 C9 H9B 109.0 . .
C8 C9 H9B 109.0 . .
H9A C9 H9B 107.8 . .
C11 C10 C9 113.5(8) . .
C11 C10 H10A 108.9 . .
C9 C10 H10A 108.9 . .
C11 C10 H10B 108.9 . .
C9 C10 H10B 108.9 . .
H10A C10 H10B 107.7 . .
C10 C11 H11A 109.5 . .
C10 C11 H11B 109.5 . .
H11A C11 H11B 109.5 . .
C10 C11 H11C 109.5 . .
H11A C11 H11C 109.5 . .
H11B C11 H11C 109.5 . .
N2 C12 C13 115.6(6) . .
N2 C12 H12A 108.4 . .
C13 C12 H12A 108.4 . .
N2 C12 H12B 108.4 . .
C13 C12 H12B 108.4 . .
H12A C12 H12B 107.5 . .
C18 C13 C14 119.0(7) . .
C18 C13 C12 119.1(7) . .
C14 C13 C12 121.6(7) . .
O1 C14 C15 124.3(7) . .
O1 C14 C13 115.4(6) . .
C15 C14 C13 120.2(7) . .
C16 C15 C14 119.7(8) . .
C16 C15 H15 120.1 . .
C14 C15 H15 120.1 . .
C15 C16 C17 121.1(8) . .
C15 C16 H16 119.4 . .
C17 C16 H16 119.4 . .
C16 C17 C18 119.4(8) . .
C16 C17 H17 120.3 . .
C18 C17 H17 120.3 . .
C13 C18 C17 120.4(8) . .
C13 C18 H18 119.8 . .
C17 C18 H18 119.8 . .
O1 C19 C20 107.8(6) . .
O1 C19 H19A 110.1 . .
C20 C19 H19A 110.1 . .
O1 C19 H19B 110.1 . .
C20 C19 H19B 110.1 . .
H19A C19 H19B 108.5 . .
C19 C20 C19 115.5(11) . 2_755
C19 C20 H20A 108.4 . .
C19 C20 H20A 108.4 2_755 .
C19 C20 H20B 108.4 . .
C19 C20 H20B 108.4 2_755 .
H20A C20 H20B 107.5 . .

loop_
_geom_bond_atom_site_label_1
_geom_bond_atom_site_label_2
_geom_bond_distance
_geom_bond_site_symmetry_2
Ag1 C7 2.100(7) .
Ag1 Cl1 2.4187(15) .
O1 C14 1.364(9) .
O1 C19 1.439(9) .
N1 C7 1.337(9) .
N1 C1 1.398(10) .
N1 C8 1.452(10) .
N2 C2 1.370(9) .
N2 C7 1.377(9) .
N2 C12 1.467(9) .
C1 C2 1.381(10) .
C1 C6 1.393(11) .
C2 C3 1.400(11) .
C3 C4 1.388(12) .
C3 H3 0.9300 .
C4 C5 1.397(13) .
C4 H4 0.9300 .
C5 C6 1.358(12) .
C5 H5 0.9300 .
C6 H6 0.9300 .
C8 C9 1.527(11) .
C8 H8A 0.9700 .
C8 H8B 0.9700 .
C9 C10 1.520(12) .
C9 H9A 0.9700 .
C9 H9B 0.9700 .
C10 C11 1.518(13) .
C10 H10A 0.9700 .
C10 H10B 0.9700 .
C11 H11A 0.9600 .
C11 H11B 0.9600 .
C11 H11C 0.9600 .
C12 C13 1.503(10) .
C12 H12A 0.9700 .
C12 H12B 0.9700 .
C13 C18 1.386(10) .
C13 C14 1.399(11) .
C14 C15 1.387(11) .
C15 C16 1.373(13) .
C15 H15 0.9300 .
C16 C17 1.374(14) .
C16 H16 0.9300 .
C17 C18 1.395(12) .
C17 H17 0.9300 .
C18 H18 0.9300 .
C19 C20 1.481(11) .
C19 H19A 0.9700 .
C19 H19B 0.9700 .
C20 C19 1.481(11) 2_755
C20 H20A 0.9700 .
C20 H20B 0.9700 .

loop_
_geom_torsion_atom_site_label_1
_geom_torsion_atom_site_label_2
_geom_torsion_atom_site_label_3
_geom_torsion_atom_site_label_4
_geom_torsion
_geom_torsion_site_symmetry_4
C7 N1 C1 C2 -0.9(7) .
C8 N1 C1 C2 175.6(6) .
C7 N1 C1 C6 178.2(7) .
C8 N1 C1 C6 -5.3(11) .
C7 N2 C2 C1 -0.2(7) .
C12 N2 C2 C1 176.5(6) .
C7 N2 C2 C3 -178.8(7) .
C12 N2 C2 C3 -2.2(12) .
C6 C1 C2 N2 -178.6(6) .
N1 C1 C2 N2 0.7(7) .
C6 C1 C2 C3 0.2(10) .
N1 C1 C2 C3 179.5(6) .
N2 C2 C3 C4 179.4(7) .
C1 C2 C3 C4 0.9(11) .
C2 C3 C4 C5 -1.2(12) .
C3 C4 C5 C6 0.4(13) .
C4 C5 C6 C1 0.7(12) .
C2 C1 C6 C5 -1.0(10) .
N1 C1 C6 C5 179.9(7) .
C1 N1 C7 N2 0.8(7) .
C8 N1 C7 N2 -175.6(6) .
C1 N1 C7 Ag1 -175.6(5) .
C8 N1 C7 Ag1 8.0(10) .
C2 N2 C7 N1 -0.4(7) .
C12 N2 C7 N1 -177.1(5) .
C2 N2 C7 Ag1 176.0(5) .
C12 N2 C7 Ag1 -0.8(9) .
Cl1 Ag1 C7 N1 -18.8(14) .
Cl1 Ag1 C7 N2 165.6(5) .
C7 N1 C8 C9 104.0(8) .
C1 N1 C8 C9 -71.9(9) .
N1 C8 C9 C10 -69.3(9) .
C8 C9 C10 C11 -178.4(8) .
C2 N2 C12 C13 116.8(7) .
C7 N2 C12 C13 -66.9(9) .
N2 C12 C13 C18 122.2(7) .
N2 C12 C13 C14 -63.8(9) .
C19 O1 C14 C15 5.8(10) .
C19 O1 C14 C13 -173.5(6) .
C18 C13 C14 O1 177.0(6) .
C12 C13 C14 O1 3.0(10) .
C18 C13 C14 C15 -2.3(10) .
C12 C13 C14 C15 -176.3(7) .
O1 C14 C15 C16 -176.9(7) .
C13 C14 C15 C16 2.3(11) .
C14 C15 C16 C17 -1.8(13) .
C15 C16 C17 C18 1.3(13) .
C14 C13 C18 C17 1.8(11) .
C12 C13 C18 C17 175.9(7) .
C16 C17 C18 C13 -1.3(12) .
C14 O1 C19 C20 179.7(7) .
O1 C19 C20 C19 68.6(5) 2_755
